data_4508076
loop_
_publ_author_name
'Vrdoljak, Vi\<snja'
'Prugove\<cki, Biserka'
'Matkovi\'c-\<Calogovi\'c, Dubravka'
'Hrenar, Tomica'
'Dreos, Renata'
'Siega, Patrizia'

_publ_section_title
;
 Three Polymorphic Forms of a Monomeric Mo(VI) Complex: Building Blocks
 for Two Metal--Organic Supramolecular Isomers. Intermolecular
 Interactions and Ligand Substituent Effects
;
_journal_issue 8
_journal_name_full 'Crystal Growth &amp; Design'
_journal_page_first 3773
_journal_paper_doi 10.1021/cg400782c
_journal_volume 13
_journal_year 2013
_chemical_formula_moiety 'C20 H18 Mo N4 O5, C6 H7 N'
_chemical_formula_sum 'C26 H25 Mo N5 O5'
_chemical_formula_weight 583.45
_chemical_name_systematic
;
\g-picoline(2-oxo-4-methoxybenzaldehyde isonicotinylhydrazonato-O,O',N)-cis-
dioxomolybdenum(VI) \g-picoline solvate
;
_space_group_IT_number 14
_symmetry_cell_setting monoclinic
_symmetry_space_group_name_Hall '-P 2yn'
_symmetry_space_group_name_H-M 'P 1 21/n 1'
_atom_sites_solution_hydrogens geom
_atom_sites_solution_primary direct
_atom_sites_solution_secondary difmap
_audit_creation_method SHELXL-97
_cell_angle_alpha 90.00
_cell_angle_beta 100.514(5)
_cell_angle_gamma 90.00
_cell_formula_units_Z 4
_cell_length_a 12.8761(7)
_cell_length_b 11.2127(5)
_cell_length_c 17.9660(8)
_cell_measurement_reflns_used 8858
_cell_measurement_temperature 150(2)
_cell_measurement_theta_max 28.2375
_cell_measurement_theta_min 4.2121
_cell_volume 2550.3(2)
_computing_cell_refinement 'CrysAlis RED (Oxford Diffraction,2008)'
_computing_data_collection 'CrysAlis CCD (Oxford Diffraction,2008)'
_computing_data_reduction 'CrysAlis RED (Oxford Diffraction,2008)'
_computing_molecular_graphics 'PLATON98 (Spek, 2008)'
_computing_publication_material 'SHELXL97 (Sheldrick, 2008)'
_computing_structure_refinement 'SHELXL-97 (Sheldrick, 1997)'
_computing_structure_solution 'SHELXS-97 (Sheldrick, 1990)'
_diffrn_ambient_temperature 150(2)
_diffrn_measured_fraction_theta_full 0.988
_diffrn_measured_fraction_theta_max 0.988
_diffrn_radiation_monochromator graphite
_diffrn_radiation_source 'fine-focus sealed tube'
_diffrn_radiation_type MoK\a
_diffrn_radiation_wavelength 0.71073
_diffrn_reflns_av_R_equivalents 0.0274
_diffrn_reflns_av_sigmaI/netI 0.0333
_diffrn_reflns_limit_h_max 16
_diffrn_reflns_limit_h_min -16
_diffrn_reflns_limit_k_max 14
_diffrn_reflns_limit_k_min -14
_diffrn_reflns_limit_l_max 22
_diffrn_reflns_limit_l_min -22
_diffrn_reflns_number 18327
_diffrn_reflns_theta_full 27.00
_diffrn_reflns_theta_max 27.00
_diffrn_reflns_theta_min 4.22
_exptl_absorpt_coefficient_mu 0.561
_exptl_absorpt_correction_T_max 1.00000
_exptl_absorpt_correction_T_min 0.89508
_exptl_absorpt_correction_type multi-scan
_exptl_crystal_colour orange
_exptl_crystal_density_diffrn 1.520
_exptl_crystal_density_method 'not measured'
_exptl_crystal_description plate
_exptl_crystal_F_000 1192
_exptl_crystal_size_max 0.38
_exptl_crystal_size_mid 0.26
_exptl_crystal_size_min 0.16
_refine_diff_density_max 0.479
_refine_diff_density_min -0.364
_refine_diff_density_rms 0.056
_refine_ls_extinction_method none
_refine_ls_goodness_of_fit_ref 1.076
_refine_ls_hydrogen_treatment constr
_refine_ls_matrix_type full
_refine_ls_number_parameters 334
_refine_ls_number_reflns 5499
_refine_ls_number_restraints 0
_refine_ls_restrained_S_all 1.076
_refine_ls_R_factor_all 0.0440
_refine_ls_R_factor_gt 0.0335
_refine_ls_shift/su_max 0.002
_refine_ls_shift/su_mean 0.000
_refine_ls_structure_factor_coef Fsqd
_refine_ls_weighting_details 'calc w=1/[\s^2^(Fo^2^)+(0.0365P)^2^+1.0829P] where P=(Fo^2^+2Fc^2^)/3'
_refine_ls_weighting_scheme calc
_refine_ls_wR_factor_gt 0.0806
_refine_ls_wR_factor_ref 0.0899
_reflns_number_gt 4619
_reflns_number_total 5499
_reflns_threshold_expression >2sigma(I)
_cod_data_source_file cg400782c_si_006.cif
_cod_data_source_block shelxl
_cod_original_sg_symbol_H-M P21/n
_cod_database_code 4508076

loop_
_symmetry_equiv_pos_as_xyz
'x, y, z'
'-x+1/2, y+1/2, -z+1/2'
'-x, -y, -z'
'x-1/2, -y-1/2, z-1/2'

loop_
_atom_site_label
_atom_site_type_symbol
_atom_site_fract_x
_atom_site_fract_y
_atom_site_fract_z
_atom_site_U_iso_or_equiv
_atom_site_adp_type
_atom_site_occupancy
_atom_site_symmetry_multiplicity
_atom_site_calc_flag
_atom_site_refinement_flags
C1 C 0.93208(19) 0.1085(2) 0.43775(13) 0.0371(5) Uani 1 1 d .
H1 H 0.9667 0.0858 0.3989 0.045 Uiso 1 1 calc R
C2 C 0.7331(2) -0.0916(2) 0.40760(13) 0.0366(5) Uani 1 1 d .
C3 C 0.6830(2) -0.1860(2) 0.35558(13) 0.0371(5) Uani 1 1 d .
C4 C 0.5773(2) -0.2129(2) 0.34930(16) 0.0498(7) Uani 1 1 d .
H4 H 0.5364 -0.1759 0.3803 0.060 Uiso 1 1 calc R
C5 C 0.5332(3) -0.2963(3) 0.29571(17) 0.0599(8) Uani 1 1 d .
H5 H 0.4615 -0.3126 0.2912 0.072 Uiso 1 1 calc R
C6 C 0.6887(3) -0.3294(2) 0.25847(15) 0.0530(7) Uani 1 1 d .
H6 H 0.7281 -0.3700 0.2280 0.064 Uiso 1 1 calc R
C7 C 0.7402(2) -0.2467(2) 0.30934(14) 0.0445(6) Uani 1 1 d .
H7 H 0.8120 -0.2322 0.3125 0.053 Uiso 1 1 calc R
C8 C 0.92339(19) 0.2566(2) 0.54050(13) 0.0358(5) Uani 1 1 d .
C9 C 0.97388(19) 0.2072(2) 0.48466(13) 0.0373(5) Uani 1 1 d .
C10 C 1.0687(2) 0.2613(2) 0.47288(15) 0.0438(6) Uani 1 1 d .
H10 H 1.1030 0.2307 0.4358 0.053 Uiso 1 1 calc R
C11 C 1.1111(2) 0.3571(2) 0.51446(16) 0.0472(6) Uani 1 1 d .
H11 H 1.1732 0.3916 0.5052 0.057 Uiso 1 1 calc R
C12 C 1.0612(2) 0.4029(2) 0.57080(15) 0.0426(6) Uani 1 1 d .
C13 C 0.9676(2) 0.3538(2) 0.58365(14) 0.0404(6) Uani 1 1 d .
H13 H 0.9341 0.3854 0.6209 0.049 Uiso 1 1 calc R
C14 C 1.0675(3) 0.5424(3) 0.67221(18) 0.0647(9) Uani 1 1 d .
H14A H 1.1099 0.6079 0.6950 0.097 Uiso 1 1 calc R
H14B H 1.0670 0.4806 0.7091 0.097 Uiso 1 1 calc R
H14C H 0.9966 0.5694 0.6543 0.097 Uiso 1 1 calc R
C15 C 0.6855(2) 0.2876(2) 0.40394(15) 0.0459(6) Uani 1 1 d .
H15 H 0.7488 0.3197 0.4291 0.055 Uiso 1 1 calc R
C16 C 0.6299(2) 0.3492(2) 0.34295(16) 0.0510(7) Uani 1 1 d .
H16 H 0.6559 0.4214 0.3286 0.061 Uiso 1 1 calc R
C17 C 0.5362(2) 0.3047(2) 0.30299(14) 0.0454(6) Uani 1 1 d .
C18 C 0.5019(2) 0.1976(2) 0.32856(16) 0.0532(7) Uani 1 1 d .
H18 H 0.4393 0.1634 0.3037 0.064 Uiso 1 1 calc R
C19 C 0.5604(2) 0.1418(2) 0.39081(17) 0.0500(7) Uani 1 1 d .
H19 H 0.5346 0.0711 0.4074 0.060 Uiso 1 1 calc R
C20 C 0.4741(3) 0.3679(3) 0.23565(17) 0.0615(8) Uani 1 1 d .
H20A H 0.4118 0.3227 0.2161 0.092 Uiso 1 1 calc R
H20B H 0.5166 0.3757 0.1972 0.092 Uiso 1 1 calc R
H20C H 0.4542 0.4456 0.2505 0.092 Uiso 1 1 calc R
C21 C 0.7912(4) 0.5627(5) 0.7197(3) 0.1031(16) Uani 1 1 d .
H21 H 0.8320 0.5995 0.7615 0.124 Uiso 1 1 calc R
C22 C 0.7405(4) 0.6354(4) 0.6604(3) 0.0961(13) Uani 1 1 d .
H22 H 0.7485 0.7179 0.6625 0.115 Uiso 1 1 calc R
C23 C 0.6785(3) 0.5814(5) 0.5989(2) 0.0837(12) Uani 1 1 d .
C24 C 0.6721(3) 0.4597(5) 0.6002(3) 0.0863(12) Uani 1 1 d .
H24 H 0.6315 0.4190 0.5601 0.104 Uiso 1 1 calc R
C25 C 0.7259(4) 0.3982(4) 0.6608(3) 0.0920(13) Uani 1 1 d .
H25 H 0.7200 0.3156 0.6599 0.110 Uiso 1 1 calc R
C26 C 0.6191(4) 0.6508(6) 0.5334(3) 0.151(3) Uani 1 1 d .
H26A H 0.6324 0.7345 0.5418 0.226 Uiso 1 1 calc R
H26B H 0.5448 0.6357 0.5288 0.226 Uiso 1 1 calc R
H26C H 0.6421 0.6269 0.4877 0.226 Uiso 1 1 calc R
N1 N 0.84942(16) 0.04963(17) 0.44648(11) 0.0354(4) Uani 1 1 d .
N2 N 0.81767(17) -0.04057(18) 0.39299(11) 0.0396(5) Uani 1 1 d .
N3 N 0.5864(2) -0.3543(2) 0.25044(14) 0.0602(7) Uani 1 1 d .
N4 N 0.65268(16) 0.18402(18) 0.42866(12) 0.0412(5) Uani 1 1 d .
N5 N 0.7846(3) 0.4464(5) 0.7196(2) 0.1030(13) Uani 1 1 d .
O1 O 0.82709(17) -0.02043(18) 0.59821(10) 0.0544(5) Uani 1 1 d .
O2 O 0.64032(16) 0.09785(19) 0.57387(11) 0.0581(5) Uani 1 1 d .
O3 O 0.82948(14) 0.21658(15) 0.55293(9) 0.0427(4) Uani 1 1 d .
O4 O 0.68638(14) -0.06148(14) 0.46422(10) 0.0397(4) Uani 1 1 d .
O5 O 1.11084(16) 0.49680(17) 0.61019(11) 0.0561(5) Uani 1 1 d .
Mo1 Mo 0.749373(17) 0.069100(18) 0.535649(11) 0.03686(9) Uani 1 1 d .

loop_
_atom_site_aniso_label
_atom_site_aniso_U_11
_atom_site_aniso_U_22
_atom_site_aniso_U_33
_atom_site_aniso_U_23
_atom_site_aniso_U_13
_atom_site_aniso_U_12
C1 0.0350(13) 0.0429(13) 0.0338(12) -0.0004(10) 0.0072(10) 0.0030(10)
C2 0.0429(14) 0.0359(12) 0.0299(12) 0.0000(9) 0.0037(10) 0.0047(10)
C3 0.0447(15) 0.0336(12) 0.0319(12) 0.0025(9) 0.0038(10) -0.0007(10)
C4 0.0523(17) 0.0495(15) 0.0497(15) -0.0063(12) 0.0144(13) -0.0079(13)
C5 0.0533(19) 0.0629(18) 0.0629(19) -0.0104(15) 0.0090(15) -0.0198(15)
C6 0.069(2) 0.0457(15) 0.0438(15) -0.0083(12) 0.0087(14) 0.0032(14)
C7 0.0476(16) 0.0440(14) 0.0400(14) -0.0034(11) 0.0029(12) 0.0015(11)
C8 0.0320(13) 0.0408(13) 0.0328(12) 0.0019(10) 0.0013(10) 0.0004(10)
C9 0.0353(13) 0.0407(13) 0.0344(12) 0.0011(10) 0.0030(10) 0.0016(10)
C10 0.0388(14) 0.0476(14) 0.0462(14) -0.0012(11) 0.0111(12) -0.0012(11)
C11 0.0381(15) 0.0486(15) 0.0556(16) -0.0003(12) 0.0102(12) -0.0072(12)
C12 0.0416(15) 0.0394(13) 0.0435(14) 0.0001(11) -0.0006(11) -0.0025(11)
C13 0.0422(15) 0.0414(13) 0.0375(13) -0.0039(10) 0.0063(11) 0.0004(11)
C14 0.070(2) 0.0639(19) 0.0596(19) -0.0210(15) 0.0100(17) -0.0172(16)
C15 0.0384(14) 0.0474(15) 0.0489(15) 0.0016(12) -0.0003(12) -0.0043(11)
C16 0.0531(17) 0.0471(15) 0.0515(16) 0.0054(12) 0.0059(13) -0.0015(13)
C17 0.0428(15) 0.0504(15) 0.0414(14) -0.0031(12) 0.0031(11) 0.0067(12)
C18 0.0421(16) 0.0500(16) 0.0606(17) -0.0044(13) -0.0088(13) -0.0017(12)
C19 0.0413(15) 0.0409(14) 0.0653(18) 0.0001(13) 0.0032(13) -0.0032(11)
C20 0.062(2) 0.0656(19) 0.0502(17) 0.0048(14) -0.0064(15) 0.0070(16)
C21 0.067(3) 0.137(5) 0.101(4) -0.026(3) 0.005(3) 0.020(3)
C22 0.071(3) 0.097(3) 0.130(4) -0.003(3) 0.044(3) 0.004(2)
C23 0.061(2) 0.132(4) 0.066(2) 0.022(2) 0.031(2) 0.020(2)
C24 0.066(3) 0.115(4) 0.083(3) -0.010(3) 0.027(2) 0.003(2)
C25 0.082(3) 0.090(3) 0.115(4) 0.006(3) 0.049(3) 0.015(2)
C26 0.121(4) 0.236(7) 0.108(4) 0.083(4) 0.055(3) 0.079(5)
N1 0.0372(12) 0.0376(10) 0.0305(10) -0.0033(8) 0.0040(8) 0.0008(8)
N2 0.0425(13) 0.0433(11) 0.0331(10) -0.0051(9) 0.0067(9) -0.0027(9)
N3 0.0676(18) 0.0539(14) 0.0574(15) -0.0131(12) 0.0069(13) -0.0156(13)
N4 0.0353(11) 0.0417(11) 0.0450(12) -0.0018(9) 0.0036(9) 0.0000(9)
N5 0.089(3) 0.134(4) 0.088(3) 0.006(3) 0.022(2) 0.041(3)
O1 0.0613(13) 0.0591(12) 0.0405(10) 0.0003(9) 0.0037(9) 0.0079(10)
O2 0.0507(12) 0.0774(13) 0.0515(12) -0.0009(10) 0.0237(10) 0.0053(10)
O3 0.0387(10) 0.0484(10) 0.0419(9) -0.0126(8) 0.0095(8) -0.0050(8)
O4 0.0430(10) 0.0405(9) 0.0369(9) -0.0029(7) 0.0105(8) -0.0042(7)
O5 0.0539(12) 0.0525(11) 0.0609(12) -0.0131(10) 0.0082(10) -0.0172(9)
Mo1 0.03678(14) 0.04275(14) 0.03167(13) -0.00375(8) 0.00786(9) -0.00163(9)

loop_
_atom_type_symbol
_atom_type_description
_atom_type_scat_dispersion_real
_atom_type_scat_dispersion_imag
_atom_type_scat_source
C C 0.0033 0.0016 'International Tables Vol C Tables 4.2.6.8 and 6.1.1.4'
H H 0.0000 0.0000 'International Tables Vol C Tables 4.2.6.8 and 6.1.1.4'
N N 0.0061 0.0033 'International Tables Vol C Tables 4.2.6.8 and 6.1.1.4'
O O 0.0106 0.0060 'International Tables Vol C Tables 4.2.6.8 and 6.1.1.4'
Mo Mo -1.6832 0.6857 'International Tables Vol C Tables 4.2.6.8 and 6.1.1.4'

loop_
_geom_angle_atom_site_label_1
_geom_angle_atom_site_label_2
_geom_angle_atom_site_label_3
_geom_angle
N1 C1 C9 123.6(2)
N2 C2 O4 124.2(2)
N2 C2 C3 118.2(2)
O4 C2 C3 117.5(2)
C4 C3 C7 117.9(2)
C4 C3 C2 121.2(2)
C7 C3 C2 120.8(2)
C3 C4 C5 118.5(3)
N3 C5 C4 124.4(3)
N3 C6 C7 124.0(3)
C6 C7 C3 118.8(3)
O3 C8 C13 117.1(2)
O3 C8 C9 122.3(2)
C13 C8 C9 120.6(2)
C8 C9 C10 117.6(2)
C8 C9 C1 123.4(2)
C10 C9 C1 119.0(2)
C11 C10 C9 121.8(2)
C10 C11 C12 119.8(2)
O5 C12 C13 124.2(2)
O5 C12 C11 115.4(2)
C13 C12 C11 120.4(2)
C12 C13 C8 119.8(2)
N4 C15 C16 123.3(2)
C15 C16 C17 120.6(3)
C16 C17 C18 116.2(2)
C16 C17 C20 122.4(3)
C18 C17 C20 121.4(3)
C19 C18 C17 120.1(3)
N4 C19 C18 123.5(3)
N5 C21 C22 123.9(5)
C23 C22 C21 118.3(4)
C24 C23 C22 116.9(4)
C24 C23 C26 120.5(5)
C22 C23 C26 122.5(5)
C25 C24 C23 119.6(5)
N5 C25 C24 125.0(5)
C1 N1 N2 115.5(2)
C1 N1 Mo1 129.31(16)
N2 N1 Mo1 115.20(14)
C2 N2 N1 109.22(19)
C5 N3 C6 116.3(2)
C15 N4 C19 116.2(2)
C15 N4 Mo1 124.70(17)
C19 N4 Mo1 119.11(17)
C25 N5 C21 116.3(4)
C8 O3 Mo1 136.34(15)
C2 O4 Mo1 119.32(15)
C12 O5 C14 118.0(2)
O1 Mo1 O2 106.01(10)
O1 Mo1 O3 99.57(9)
O2 Mo1 O3 103.13(9)
O1 Mo1 O4 96.46(9)
O2 Mo1 O4 97.38(9)
O3 Mo1 O4 149.24(7)
O1 Mo1 N1 94.00(8)
O2 Mo1 N1 158.47(9)
O3 Mo1 N1 80.77(7)
O4 Mo1 N1 72.03(7)
O1 Mo1 N4 170.15(8)
O2 Mo1 N4 83.03(9)
O3 Mo1 N4 81.79(7)
O4 Mo1 N4 78.19(7)
N1 Mo1 N4 76.53(7)

loop_
_geom_bond_atom_site_label_1
_geom_bond_atom_site_label_2
_geom_bond_distance
C1 N1 1.286(3)
C1 C9 1.436(3)
C2 N2 1.298(3)
C2 O4 1.317(3)
C2 C3 1.480(3)
C3 C4 1.379(4)
C3 C7 1.386(3)
C4 C5 1.388(4)
C5 N3 1.326(4)
C6 N3 1.329(4)
C6 C7 1.383(4)
C8 O3 1.346(3)
C8 C13 1.398(3)
C8 C9 1.405(3)
C9 C10 1.413(3)
C10 C11 1.364(4)
C11 C12 1.392(4)
C12 O5 1.361(3)
C12 C13 1.383(4)
C14 O5 1.428(4)
C15 N4 1.339(3)
C15 C16 1.380(4)
C16 C17 1.380(4)
C17 C18 1.386(4)
C17 C20 1.500(4)
C18 C19 1.380(4)
C19 N4 1.343(3)
C21 N5 1.307(6)
C21 C22 1.405(7)
C22 C23 1.379(6)
C23 C24 1.368(6)
C23 C26 1.499(6)
C24 C25 1.365(6)
C25 N5 1.300(6)
N1 N2 1.404(3)
N1 Mo1 2.242(2)
N4 Mo1 2.456(2)
O1 Mo1 1.6918(19)
O2 Mo1 1.7026(19)
O3 Mo1 1.9437(17)
O4 Mo1 2.0171(16)
